data_7019164
loop_
_publ_author_name
'Sgro, Michael J.'
'Stephan, Douglas W.'

_publ_section_title
;
 Ni(ii), Pd(ii) and Pt(ii) complexes of PNP and PSP tridentate
 amino-phosphine ligands.
;
_journal_issue 22
_journal_name_full 'Dalton transactions (Cambridge, England : 2003)'
_journal_page_first 6791
_journal_page_last 6802
_journal_paper_doi 10.1039/c2dt30373f
_journal_volume 41
_journal_year 2012
_chemical_formula_sum 'C12.8 H30.4 F4.8 N1.6 P2.4 Pt0.8 S0.8'
_chemical_formula_weight 554.04
_space_group_IT_number 4
_symmetry_cell_setting monoclinic
_symmetry_space_group_name_Hall 'P 2yb'
_symmetry_space_group_name_H-M 'P 1 21 1'
_atom_sites_solution_hydrogens geom
_atom_sites_solution_primary direct
_atom_sites_solution_secondary difmap
_audit_creation_method SHELXL-97
_cell_angle_alpha 90.00
_cell_angle_beta 91.056(2)
_cell_angle_gamma 90.00
_cell_formula_units_Z 5
_cell_length_a 8.1465(4)
_cell_length_b 20.2920(9)
_cell_length_c 15.7726(7)
_cell_measurement_reflns_used 9926
_cell_measurement_temperature 150(2)
_cell_measurement_theta_max 23.51
_cell_measurement_theta_min 2.39
_cell_volume 2606.9(2)
_computing_cell_refinement 'Bruker SMART'
_computing_data_collection 'Bruker SMART'
_computing_data_reduction 'Bruker SAINT'
_computing_molecular_graphics 'Bruker SHELXTL'
_computing_publication_material 'Bruker SHELXTL'
_computing_structure_refinement 'SHELXL-97 (Sheldrick, 1997)'
_computing_structure_solution 'SHELXS-97 (Sheldrick, 1990)'
_diffrn_ambient_temperature 150(2)
_diffrn_measured_fraction_theta_full 1.000
_diffrn_measured_fraction_theta_max 1.000
_diffrn_measurement_device_type 'CCD area detector'
_diffrn_measurement_method 'phi and omega scans'
_diffrn_radiation_monochromator graphite
_diffrn_radiation_source 'fine-focus sealed tube'
_diffrn_radiation_type MoK\a
_diffrn_radiation_wavelength 0.71073
_diffrn_reflns_av_R_equivalents 0.0528
_diffrn_reflns_av_sigmaI/netI 0.0624
_diffrn_reflns_limit_h_max 9
_diffrn_reflns_limit_h_min -9
_diffrn_reflns_limit_k_max 24
_diffrn_reflns_limit_k_min -21
_diffrn_reflns_limit_l_max 15
_diffrn_reflns_limit_l_min -18
_diffrn_reflns_number 37621
_diffrn_reflns_theta_full 25.00
_diffrn_reflns_theta_max 25.00
_diffrn_reflns_theta_min 1.29
_exptl_absorpt_coefficient_mu 5.695
_exptl_absorpt_correction_T_max 0.7456
_exptl_absorpt_correction_T_min 0.5778
_exptl_absorpt_correction_type multi-scan
_exptl_absorpt_process_details SADABS
_exptl_crystal_colour colourless
_exptl_crystal_density_diffrn 1.765
_exptl_crystal_density_method 'not measured'
_exptl_crystal_description block
_exptl_crystal_F_000 1364
_exptl_crystal_size_max 0.11
_exptl_crystal_size_mid 0.10
_exptl_crystal_size_min 0.05
_refine_diff_density_max 3.793
_refine_diff_density_min -1.084
_refine_diff_density_rms 0.174
_refine_ls_abs_structure_details 'Flack H D (1983), Acta Cryst. A39, 876-881'
_refine_ls_abs_structure_Flack 0.984(15)
_refine_ls_extinction_method none
_refine_ls_goodness_of_fit_ref 1.026
_refine_ls_hydrogen_treatment constr
_refine_ls_matrix_type full
_refine_ls_number_parameters 523
_refine_ls_number_reflns 8621
_refine_ls_number_restraints 1
_refine_ls_restrained_S_all 1.026
_refine_ls_R_factor_all 0.0760
_refine_ls_R_factor_gt 0.0649
_refine_ls_shift/su_max 0.001
_refine_ls_shift/su_mean 0.000
_refine_ls_structure_factor_coef Fsqd
_refine_ls_weighting_details 'calc w=1/[\s^2^(Fo^2^)+(0.0816P)^2^+54.4267P] where P=(Fo^2^+2Fc^2^)/3'
_refine_ls_weighting_scheme calc
_refine_ls_wR_factor_gt 0.1594
_refine_ls_wR_factor_ref 0.1662
_reflns_number_gt 7506
_reflns_number_total 8621
_reflns_threshold_expression >2sigma(I)
_cod_data_source_file c2dt30373f.txt
_cod_data_source_block mjs064a_0m_compound17b
_cod_depositor_comments
;
The following automatic conversions were performed:

'_symmetry_cell_setting' value 'Monoclinic' changed to 'monoclinic'
according to /home/saulius/struct/CIF-dictionaries/cif_core.dic
dictionary named 'cif_core.dic' version 2.4.1 from 2010-06-29.

Automatic conversion script
Id: cif_fix_values 1715 2011-07-08 13:25:40Z adriana 
;
_cod_original_sg_symbol_H-M P2(1)
_cod_original_formula_sum 'C12.80 H30.40 F4.80 N1.60 P2.40 Pt0.80 S0.80'
_cod_database_code 7019164

loop_
_symmetry_equiv_pos_as_xyz
'x, y, z'
'-x, y+1/2, -z'

loop_
_atom_site_label
_atom_site_type_symbol
_atom_site_fract_x
_atom_site_fract_y
_atom_site_fract_z
_atom_site_U_iso_or_equiv
_atom_site_adp_type
_atom_site_occupancy
_atom_site_symmetry_multiplicity
_atom_site_calc_flag
_atom_site_refinement_flags
Pt1 Pt 0.71775(8) 0.69902(3) 0.45491(4) 0.02889(18) Uani 1 1 d .
Pt2 Pt 0.20017(8) 0.80094(3) 0.04175(4) 0.02866(18) Uani 1 1 d .
P6 P 0.4074(7) 0.5709(3) 0.7330(4) 0.0449(13) Uani 1 1 d .
P5 P 0.8751(7) 0.9404(3) 0.7756(3) 0.0423(13) Uani 1 1 d .
P2 P 0.7029(8) 0.6140(3) 0.3612(3) 0.0428(13) Uani 1 1 d .
P3 P 0.2344(7) 0.8842(3) 0.1385(3) 0.0371(12) Uani 1 1 d .
S2 S 0.4198(6) 0.8373(3) -0.0414(3) 0.0439(12) Uani 1 1 d .
P4 P 0.1429(6) 0.7118(2) -0.0411(3) 0.0327(11) Uani 1 1 d .
S1 S 0.9485(7) 0.6643(3) 0.5318(4) 0.0474(13) Uani 1 1 d .
C20 C 0.254(3) 0.6367(10) -0.0104(13) 0.042(5) Uani 1 1 d .
H20A H 0.2337 0.6027 -0.0554 0.050 Uiso 1 1 calc R
P1 P 0.6831(7) 0.7916(3) 0.5371(3) 0.0372(12) Uani 1 1 d .
N4 N 0.196(2) 0.7246(8) -0.1402(10) 0.045(4) Uani 1 1 d .
H4A H 0.2128 0.6902 -0.1727 0.054 Uiso 1 1 calc R
F5 F 0.916(2) 1.0148(7) 0.7724(10) 0.072(4) Uani 1 1 d .
N1 N 0.756(2) 0.7769(8) 0.6330(10) 0.046(5) Uani 1 1 d .
H1A H 0.7897 0.8101 0.6648 0.056 Uiso 1 1 calc R
C5 C 0.766(3) 0.7087(14) 0.6676(14) 0.055(6) Uani 1 1 d .
H5A H 0.6711 0.6829 0.6462 0.066 Uiso 1 1 calc R
H5B H 0.7606 0.7105 0.7302 0.066 Uiso 1 1 calc R
F1 F 0.799(3) 0.9460(9) 0.6840(10) 0.100(6) Uani 1 1 d .
F9 F 0.243(2) 0.5800(9) 0.7804(12) 0.103(7) Uani 1 1 d .
F3 F 0.955(3) 0.9343(9) 0.8668(11) 0.111(7) Uani 1 1 d .
F12 F 0.388(3) 0.4939(8) 0.7258(12) 0.105(6) Uani 1 1 d .
C4 C 0.734(3) 0.6411(12) 0.2523(14) 0.052(6) Uani 1 1 d .
H4B H 0.6479 0.6749 0.2391 0.063 Uiso 1 1 calc R
N3 N 0.324(3) 0.9493(10) 0.0978(14) 0.062(6) Uani 1 1 d .
H3A H 0.3706 0.9784 0.1320 0.075 Uiso 1 1 calc R
C19 C -0.077(3) 0.6907(12) -0.0465(13) 0.048(5) Uani 1 1 d .
H19A H -0.1105 0.6795 0.0123 0.058 Uiso 1 1 calc R
C32 C 0.186(4) 0.6093(14) 0.0761(14) 0.076(9) Uani 1 1 d .
H32A H 0.2458 0.5691 0.0918 0.113 Uiso 1 1 calc R
H32B H 0.0689 0.5994 0.0694 0.113 Uiso 1 1 calc R
H32C H 0.2020 0.6425 0.1206 0.113 Uiso 1 1 calc R
C31 C 0.440(3) 0.6514(11) -0.0056(18) 0.056(6) Uani 1 1 d .
H31A H 0.4995 0.6113 0.0105 0.084 Uiso 1 1 calc R
H31B H 0.4613 0.6858 0.0369 0.084 Uiso 1 1 calc R
H31C H 0.4768 0.6666 -0.0611 0.084 Uiso 1 1 calc R
N2 N 0.819(3) 0.5489(9) 0.3854(14) 0.060(6) Uani 1 1 d .
H2A H 0.7863 0.5098 0.3677 0.071 Uiso 1 1 calc R
F11 F 0.431(3) 0.6468(7) 0.7441(15) 0.127(9) Uani 1 1 d .
C1 C 0.469(3) 0.8138(11) 0.5448(13) 0.050(6) Uani 1 1 d .
H1B H 0.4251 0.8253 0.4870 0.060 Uiso 1 1 calc R
F6 F 0.831(3) 0.8648(8) 0.7779(10) 0.112(7) Uani 1 1 d .
F2 F 1.046(2) 0.9281(9) 0.7366(16) 0.116(7) Uani 1 1 d .
C23 C 0.215(3) 0.7897(13) -0.1765(12) 0.052(6) Uani 1 1 d .
H23A H 0.1268 0.8187 -0.1561 0.062 Uiso 1 1 calc R
H23B H 0.2041 0.7866 -0.2390 0.062 Uiso 1 1 calc R
C11 C 0.716(5) 0.8869(16) 0.4123(17) 0.089(10) Uani 1 1 d .
H11A H 0.7738 0.9266 0.3934 0.133 Uiso 1 1 calc R
H11B H 0.5991 0.8965 0.4173 0.133 Uiso 1 1 calc R
H11C H 0.7316 0.8515 0.3711 0.133 Uiso 1 1 calc R
C10 C 0.441(3) 0.8739(12) 0.6067(17) 0.061(7) Uani 1 1 d .
H10A H 0.3230 0.8841 0.6083 0.092 Uiso 1 1 calc R
H10B H 0.5006 0.9124 0.5864 0.092 Uiso 1 1 calc R
H10C H 0.4802 0.8623 0.6638 0.092 Uiso 1 1 calc R
C30 C -0.113(3) 0.6310(13) -0.1016(17) 0.063(7) Uani 1 1 d .
H30A H -0.2317 0.6221 -0.1018 0.095 Uiso 1 1 calc R
H30B H -0.0541 0.5927 -0.0789 0.095 Uiso 1 1 calc R
H30C H -0.0783 0.6397 -0.1596 0.095 Uiso 1 1 calc R
C24 C 0.381(4) 0.8204(15) -0.1536(12) 0.078(10) Uani 1 1 d .
H24A H 0.3912 0.8623 -0.1852 0.094 Uiso 1 1 calc R
H24B H 0.4685 0.7906 -0.1736 0.094 Uiso 1 1 calc R
F4 F 0.708(2) 0.9567(12) 0.8141(15) 0.130(9) Uani 1 1 d .
C3 C 0.491(3) 0.5753(13) 0.3608(18) 0.070(8) Uani 1 1 d .
H3B H 0.4979 0.5342 0.3260 0.084 Uiso 1 1 calc R
C2 C 0.789(3) 0.8648(11) 0.5015(14) 0.048(6) Uani 1 1 d .
H2B H 0.7670 0.9009 0.5430 0.057 Uiso 1 1 calc R
C7 C 0.968(3) 0.5534(15) 0.4337(19) 0.076(9) Uani 1 1 d .
H7A H 1.0411 0.5847 0.4044 0.091 Uiso 1 1 calc R
H7B H 1.0223 0.5097 0.4321 0.091 Uiso 1 1 calc R
C8 C 0.960(4) 0.5737(12) 0.5225(17) 0.070(8) Uani 1 1 d .
H8A H 1.0590 0.5576 0.5537 0.084 Uiso 1 1 calc R
H8B H 0.8627 0.5536 0.5486 0.084 Uiso 1 1 calc R
C17 C 0.045(3) 0.9133(12) 0.1863(15) 0.052(6) Uani 1 1 d .
H17A H -0.0065 0.8752 0.2160 0.063 Uiso 1 1 calc R
C9 C 0.370(3) 0.7563(13) 0.5804(19) 0.070(7) Uani 1 1 d .
H9A H 0.2542 0.7691 0.5840 0.105 Uiso 1 1 calc R
H9B H 0.4123 0.7449 0.6371 0.105 Uiso 1 1 calc R
H9C H 0.3795 0.7180 0.5429 0.105 Uiso 1 1 calc R
F8 F 0.568(3) 0.5667(11) 0.683(3) 0.200(17) Uani 1 1 d .
C12 C 0.966(3) 0.8537(12) 0.5003(18) 0.064(7) Uani 1 1 d .
H12A H 1.0214 0.8939 0.4813 0.096 Uiso 1 1 calc R
H12B H 0.9907 0.8176 0.4613 0.096 Uiso 1 1 calc R
H12C H 1.0061 0.8423 0.5575 0.096 Uiso 1 1 calc R
C6 C 0.923(3) 0.6742(12) 0.6431(15) 0.062(7) Uani 1 1 d .
H6A H 0.9252 0.6301 0.6700 0.074 Uiso 1 1 calc R
H6B H 1.0173 0.6995 0.6663 0.074 Uiso 1 1 calc R
C14 C 0.444(3) 0.5551(13) 0.4465(15) 0.059(7) Uani 1 1 d .
H14A H 0.3351 0.5348 0.4441 0.089 Uiso 1 1 calc R
H14B H 0.4423 0.5938 0.4836 0.089 Uiso 1 1 calc R
H14C H 0.5242 0.5231 0.4689 0.089 Uiso 1 1 calc R
C13 C 0.364(3) 0.6201(14) 0.3169(19) 0.073(8) Uani 1 1 d .
H13A H 0.2561 0.5989 0.3175 0.110 Uiso 1 1 calc R
H13B H 0.3959 0.6279 0.2581 0.110 Uiso 1 1 calc R
H13C H 0.3590 0.6623 0.3470 0.110 Uiso 1 1 calc R
F10 F 0.489(4) 0.5627(12) 0.8202(16) 0.165(13) Uani 1 1 d .
C26 C 0.074(4) 0.9681(14) 0.2515(19) 0.075(8) Uani 1 1 d .
H26A H -0.0309 0.9815 0.2753 0.112 Uiso 1 1 calc R
H26B H 0.1253 1.0059 0.2239 0.112 Uiso 1 1 calc R
H26C H 0.1469 0.9518 0.2971 0.112 Uiso 1 1 calc R
C18 C 0.366(4) 0.8574(16) 0.2277(16) 0.074(8) Uani 1 1 d .
H18A H 0.3932 0.8972 0.2626 0.089 Uiso 1 1 calc R
C28 C 0.286(5) 0.8097(18) 0.283(2) 0.113(13) Uani 1 1 d .
H28A H 0.3619 0.7976 0.3295 0.170 Uiso 1 1 calc R
H28B H 0.2565 0.7703 0.2504 0.170 Uiso 1 1 calc R
H28C H 0.1870 0.8294 0.3065 0.170 Uiso 1 1 calc R
C16 C 0.712(4) 0.5841(14) 0.1860(14) 0.076(8) Uani 1 1 d .
H16A H 0.7308 0.6011 0.1290 0.114 Uiso 1 1 calc R
H16B H 0.5996 0.5666 0.1888 0.114 Uiso 1 1 calc R
H16C H 0.7904 0.5488 0.1989 0.114 Uiso 1 1 calc R
C29 C -0.175(3) 0.7480(13) -0.074(2) 0.071(8) Uani 1 1 d .
H29A H -0.2918 0.7358 -0.0761 0.106 Uiso 1 1 calc R
H29B H -0.1411 0.7621 -0.1303 0.106 Uiso 1 1 calc R
H29C H -0.1590 0.7842 -0.0335 0.106 Uiso 1 1 calc R
F7 F 0.323(5) 0.5775(17) 0.6462(14) 0.219(19) Uani 1 1 d .
C22 C 0.429(7) 0.9250(18) -0.038(3) 0.16(3) Uani 1 1 d .
H22A H 0.5419 0.9371 -0.0206 0.191 Uiso 1 1 calc R
H22B H 0.4134 0.9407 -0.0975 0.191 Uiso 1 1 calc R
C15 C 0.900(4) 0.6754(17) 0.248(2) 0.103(12) Uani 1 1 d .
H15A H 0.9186 0.6901 0.1901 0.155 Uiso 1 1 calc R
H15B H 0.9865 0.6446 0.2659 0.155 Uiso 1 1 calc R
H15C H 0.9006 0.7136 0.2863 0.155 Uiso 1 1 calc R
C25 C -0.072(3) 0.9353(15) 0.116(2) 0.082(10) Uani 1 1 d .
H25A H -0.1741 0.9510 0.1406 0.123 Uiso 1 1 calc R
H25B H -0.0952 0.8981 0.0780 0.123 Uiso 1 1 calc R
H25C H -0.0212 0.9710 0.0838 0.123 Uiso 1 1 calc R
C27 C 0.527(4) 0.8282(19) 0.197(2) 0.112(13) Uani 1 1 d .
H27A H 0.5952 0.8147 0.2457 0.168 Uiso 1 1 calc R
H27B H 0.5860 0.8615 0.1640 0.168 Uiso 1 1 calc R
H27C H 0.5040 0.7898 0.1609 0.168 Uiso 1 1 calc R
C21 C 0.328(11) 0.9596(16) 0.009(3) 0.24(5) Uani 1 1 d .
H21B H 0.2154 0.9522 -0.0138 0.290 Uiso 1 1 calc R
H21A H 0.3535 1.0068 -0.0004 0.290 Uiso 1 1 calc R

loop_
_atom_site_aniso_label
_atom_site_aniso_U_11
_atom_site_aniso_U_22
_atom_site_aniso_U_33
_atom_site_aniso_U_23
_atom_site_aniso_U_13
_atom_site_aniso_U_12
Pt1 0.0368(4) 0.0240(4) 0.0256(3) -0.0027(3) -0.0059(3) 0.0011(3)
Pt2 0.0350(4) 0.0248(4) 0.0263(3) -0.0019(3) 0.0046(3) -0.0050(3)
P6 0.049(3) 0.042(3) 0.044(3) 0.005(2) 0.003(2) 0.009(3)
P5 0.052(3) 0.035(3) 0.039(3) 0.001(2) -0.004(2) -0.004(2)
P2 0.063(4) 0.034(3) 0.031(3) -0.005(2) -0.001(2) 0.005(3)
P3 0.048(3) 0.031(3) 0.033(3) -0.008(2) 0.001(2) -0.010(2)
S2 0.042(3) 0.046(3) 0.044(3) -0.005(2) 0.012(2) -0.007(2)
P4 0.045(3) 0.026(3) 0.027(2) -0.0016(19) 0.0060(19) 0.002(2)
S1 0.041(3) 0.056(3) 0.046(3) -0.002(2) -0.005(2) 0.000(3)
C20 0.062(14) 0.032(12) 0.033(11) 0.006(9) 0.016(10) 0.019(10)
P1 0.055(3) 0.030(3) 0.027(2) 0.001(2) -0.007(2) 0.002(2)
N4 0.068(12) 0.036(10) 0.031(9) -0.003(7) 0.014(8) 0.000(8)
F5 0.097(11) 0.038(8) 0.081(10) -0.006(7) -0.002(8) -0.007(7)
N1 0.085(14) 0.030(9) 0.024(8) -0.002(7) -0.008(8) -0.002(8)
C5 0.058(14) 0.068(18) 0.039(11) 0.003(12) -0.008(10) 0.016(14)
F1 0.159(18) 0.091(13) 0.049(9) -0.008(8) -0.030(10) 0.002(12)
F9 0.095(12) 0.091(13) 0.124(15) -0.058(12) 0.056(11) -0.025(10)
F3 0.18(2) 0.087(13) 0.063(11) 0.002(9) -0.044(12) 0.012(13)
F12 0.150(17) 0.056(10) 0.112(14) -0.032(10) 0.049(13) -0.025(10)
C4 0.066(15) 0.042(13) 0.048(13) -0.012(10) -0.003(11) 0.017(11)
N3 0.081(15) 0.040(11) 0.066(14) -0.014(10) 0.012(11) -0.025(10)
C19 0.065(14) 0.043(13) 0.036(10) -0.006(10) 0.013(9) -0.006(11)
C32 0.14(3) 0.064(19) 0.028(12) 0.026(12) 0.009(14) -0.006(17)
C31 0.052(14) 0.030(12) 0.085(18) 0.003(11) -0.009(13) 0.012(10)
N2 0.078(14) 0.023(10) 0.077(14) -0.005(9) -0.001(11) 0.021(9)
F11 0.140(16) 0.034(8) 0.21(2) 0.002(11) 0.117(17) 0.002(9)
C1 0.066(14) 0.047(14) 0.036(11) -0.012(10) -0.008(10) -0.012(11)
F6 0.21(2) 0.059(10) 0.062(10) 0.010(8) -0.018(12) -0.056(12)
F2 0.084(12) 0.072(12) 0.19(2) 0.020(13) 0.023(13) 0.023(10)
C23 0.070(15) 0.066(17) 0.020(9) 0.012(10) -0.003(9) -0.003(13)
C11 0.16(3) 0.06(2) 0.049(17) 0.006(14) -0.002(18) 0.003(19)
C10 0.057(14) 0.047(14) 0.080(17) -0.023(13) 0.009(13) 0.005(11)
C30 0.044(13) 0.064(16) 0.081(18) -0.023(14) 0.000(12) -0.003(12)
C24 0.11(2) 0.11(2) 0.013(9) 0.011(11) 0.033(12) -0.045(18)
F4 0.086(13) 0.16(2) 0.15(2) -0.030(16) 0.059(14) -0.012(13)
C3 0.081(19) 0.052(16) 0.076(18) -0.032(13) -0.019(15) -0.002(14)
C2 0.071(16) 0.030(12) 0.042(12) -0.003(9) 0.000(11) -0.016(10)
C7 0.064(17) 0.08(2) 0.09(2) -0.021(16) -0.002(15) 0.037(15)
C8 0.10(2) 0.042(15) 0.070(18) 0.004(12) -0.028(15) 0.024(14)
C17 0.040(12) 0.049(14) 0.067(15) 0.003(11) -0.005(11) -0.009(11)
C9 0.054(15) 0.065(17) 0.09(2) -0.004(15) 0.018(14) -0.003(13)
F8 0.125(18) 0.084(15) 0.40(5) -0.04(2) 0.16(3) 0.000(13)
C12 0.081(19) 0.039(14) 0.073(17) 0.005(12) 0.020(14) -0.017(12)
C6 0.063(15) 0.055(15) 0.065(15) -0.025(12) -0.035(13) 0.018(12)
C14 0.057(15) 0.069(17) 0.053(14) 0.007(12) 0.006(11) -0.027(13)
C13 0.059(16) 0.066(18) 0.09(2) -0.008(15) -0.017(15) -0.010(13)
F10 0.23(3) 0.119(18) 0.14(2) -0.044(15) -0.11(2) 0.082(19)
C26 0.074(19) 0.069(19) 0.08(2) -0.019(15) 0.001(15) -0.021(15)
C18 0.10(2) 0.08(2) 0.041(14) -0.026(14) -0.013(14) -0.001(17)
C28 0.19(4) 0.08(2) 0.07(2) 0.010(19) -0.03(2) 0.02(3)
C16 0.10(2) 0.09(2) 0.034(13) -0.009(13) -0.010(13) 0.005(17)
C29 0.044(14) 0.064(18) 0.10(2) -0.023(15) -0.018(14) 0.001(12)
F7 0.32(4) 0.26(4) 0.074(14) -0.050(18) -0.09(2) 0.19(3)
C22 0.27(6) 0.08(3) 0.13(3) -0.03(2) 0.15(4) -0.07(3)
C15 0.07(2) 0.10(3) 0.14(3) 0.00(2) 0.03(2) -0.032(18)
C25 0.054(16) 0.08(2) 0.11(3) -0.041(19) 0.010(16) 0.004(15)
C27 0.08(2) 0.14(3) 0.11(3) -0.03(2) -0.05(2) 0.02(2)
C21 0.61(14) 0.020(17) 0.10(3) 0.009(18) 0.10(6) -0.03(4)

loop_
_atom_type_symbol
_atom_type_description
_atom_type_scat_dispersion_real
_atom_type_scat_dispersion_imag
_atom_type_scat_source
C C 0.0033 0.0016 'International Tables Vol C Tables 4.2.6.8 and 6.1.1.4'
H H 0.0000 0.0000 'International Tables Vol C Tables 4.2.6.8 and 6.1.1.4'
N N 0.0061 0.0033 'International Tables Vol C Tables 4.2.6.8 and 6.1.1.4'
F F 0.0171 0.0103 'International Tables Vol C Tables 4.2.6.8 and 6.1.1.4'
P P 0.1023 0.0942 'International Tables Vol C Tables 4.2.6.8 and 6.1.1.4'
S S 0.1246 0.1234 'International Tables Vol C Tables 4.2.6.8 and 6.1.1.4'
Pt Pt -1.7033 8.3905 'International Tables Vol C Tables 4.2.6.8 and 6.1.1.4'

loop_
_geom_angle_atom_site_label_1
_geom_angle_atom_site_label_2
_geom_angle_atom_site_label_3
_geom_angle
P2 Pt1 P1 168.4(2)
P2 Pt1 S1 98.1(2)
P1 Pt1 S1 93.43(19)
P4 Pt2 P3 172.09(18)
P4 Pt2 S2 94.56(18)
P3 Pt2 S2 93.18(19)
F7 P6 F10 179(2)
F7 P6 F8 85(2)
F10 P6 F8 95(2)
F7 P6 F9 92.5(16)
F10 P6 F9 86.8(15)
F8 P6 F9 175.8(15)
F7 P6 F11 93.7(17)
F10 P6 F11 87.5(14)
F8 P6 F11 90.5(11)
F9 P6 F11 86.1(9)
F7 P6 F12 88.9(16)
F10 P6 F12 89.9(13)
F8 P6 F12 89.6(11)
F9 P6 F12 93.9(10)
F11 P6 F12 177.4(14)
F4 P5 F5 89.7(11)
F4 P5 F2 176.8(12)
F5 P5 F2 87.2(9)
F4 P5 F1 90.5(13)
F5 P5 F1 88.8(9)
F2 P5 F1 89.3(13)
F4 P5 F3 90.6(14)
F5 P5 F3 91.3(10)
F2 P5 F3 89.6(13)
F1 P5 F3 178.9(13)
F4 P5 F6 89.9(13)
F5 P5 F6 179.1(11)
F2 P5 F6 93.2(12)
F1 P5 F6 90.3(10)
F3 P5 F6 89.6(10)
N2 P2 C4 111.6(11)
N2 P2 C3 100.6(12)
C4 P2 C3 105.3(12)
N2 P2 Pt1 115.5(8)
C4 P2 Pt1 112.1(8)
C3 P2 Pt1 110.8(8)
N3 P3 C17 106.6(11)
N3 P3 C18 106.2(13)
C17 P3 C18 105.3(12)
N3 P3 Pt2 112.5(7)
C17 P3 Pt2 114.8(7)
C18 P3 Pt2 110.8(9)
C22 S2 C24 102.7(18)
C22 S2 Pt2 109.2(12)
C24 S2 Pt2 111.2(8)
N4 P4 C20 104.2(9)
N4 P4 C19 105.2(9)
C20 P4 C19 107.0(11)
N4 P4 Pt2 111.4(7)
C20 P4 Pt2 114.5(8)
C19 P4 Pt2 113.6(7)
C6 S1 C8 101.4(12)
C6 S1 Pt1 111.8(8)
C8 S1 Pt1 107.6(9)
C31 C20 C32 112(2)
C31 C20 P4 109.3(15)
C32 C20 P4 110.0(16)
N1 P1 C1 108.5(10)
N1 P1 C2 105.6(10)
C1 P1 C2 106.2(11)
N1 P1 Pt1 108.9(6)
C1 P1 Pt1 111.7(7)
C2 P1 Pt1 115.5(8)
C23 N4 P4 123.4(14)
C5 N1 P1 121.6(14)
N1 C5 C6 112(2)
C15 C4 C16 114(2)
C15 C4 P2 108(2)
C16 C4 P2 112.9(17)
C21 N3 P3 121(2)
C29 C19 C30 111(2)
C29 C19 P4 110.8(17)
C30 C19 P4 113.2(16)
C7 N2 P2 123.1(18)
C9 C1 C10 106.0(19)
C9 C1 P1 110.5(17)
C10 C1 P1 112.8(15)
N4 C23 C24 113(2)
C23 C24 S2 116.3(14)
C14 C3 C13 113(2)
C14 C3 P2 111.4(17)
C13 C3 P2 111(2)
C12 C2 C11 113(2)
C12 C2 P1 110.6(17)
C11 C2 P1 109.8(17)
N2 C7 C8 118(2)
C7 C8 S1 111(2)
C25 C17 C26 111(2)
C25 C17 P3 108.5(18)
C26 C17 P3 113.0(17)
C5 C6 S1 114.7(16)
C28 C18 C27 109(3)
C28 C18 P3 113(2)
C27 C18 P3 111(2)
C21 C22 S2 121(3)
C22 C21 N3 120(5)

loop_
_geom_bond_atom_site_label_1
_geom_bond_atom_site_label_2
_geom_bond_distance
Pt1 P2 2.274(5)
Pt1 P1 2.302(5)
Pt1 S1 2.327(5)
Pt2 P4 2.274(5)
Pt2 P3 2.289(5)
Pt2 S2 2.356(5)
P6 F7 1.53(2)
P6 F10 1.53(2)
P6 F8 1.54(2)
P6 F9 1.557(16)
P6 F11 1.563(16)
P6 F12 1.573(17)
P5 F4 1.539(19)
P5 F5 1.547(15)
P5 F2 1.55(2)
P5 F1 1.566(16)
P5 F3 1.572(17)
P5 F6 1.576(16)
P2 N2 1.664(19)
P2 C4 1.82(2)
P2 C3 1.89(3)
P3 N3 1.65(2)
P3 C17 1.83(2)
P3 C18 1.84(3)
S2 C22 1.78(4)
S2 C24 1.82(2)
P4 N4 1.650(16)
P4 C20 1.83(2)
P4 C19 1.84(2)
S1 C6 1.78(2)
S1 C8 1.85(2)
C20 C31 1.55(3)
C20 C32 1.58(3)
P1 N1 1.643(16)
P1 C1 1.81(2)
P1 C2 1.81(2)
N4 C23 1.45(3)
N1 C5 1.49(3)
C5 C6 1.51(3)
C4 C15 1.52(4)
C4 C16 1.57(3)
N3 C21 1.42(5)
C19 C29 1.47(3)
C19 C30 1.52(3)
N2 C7 1.43(3)
C1 C9 1.53(3)
C1 C10 1.58(3)
C23 C24 1.53(4)
C11 C2 1.58(4)
C3 C14 1.47(4)
C3 C13 1.53(4)
C2 C12 1.47(3)
C7 C8 1.46(4)
C17 C25 1.51(4)
C17 C26 1.53(3)
C18 C28 1.46(4)
C18 C27 1.53(4)
C22 C21 1.32(6)
